data_7047818
loop_
_publ_author_name
'Wang, Hai-Ling'
'Ma, Xiong-Feng'
'Zou, Hua-Hong'
'Wang, Kai'
'Li, Bo'
'Chen, Zi-Lu'
'Liang, Fu-Pei'

_publ_section_title
;
 Mixed chelating ligands used to regulate the luminescence of Ln(iii)
 complexes and single-ion magnet behavior in Dy-based analogues.
;
_journal_issue 44
_journal_name_full 'Dalton transactions (Cambridge, England : 2003)'
_journal_page_first 15929
_journal_page_last 15940
_journal_paper_doi 10.1039/c8dt03133a
_journal_volume 47
_journal_year 2018
_chemical_formula_moiety 'C32 H20 Cl4 Dy N5 O5'
_chemical_formula_sum 'C32 H20 Cl4 Dy N5 O5'
_chemical_formula_weight 858.83
_space_group_crystal_system monoclinic
_space_group_IT_number 14
_space_group_name_Hall '-P 2ybc'
_space_group_name_H-M_alt 'P 1 21/c 1'
_symmetry_space_group_name_Hall '-P 2ybc'
_symmetry_space_group_name_H-M 'P 1 21/c 1'
_atom_sites_solution_hydrogens geom
_atom_sites_solution_primary dual
_atom_sites_solution_secondary difmap
_audit_creation_date 2018-06-07
_audit_creation_method
;
Olex2 1.2
(compiled 2018.05.29 svn.r3508 for OlexSys, GUI svn.r5506)
;
_audit_update_record
;
2018-07-15 deposited with the CCDC.
2018-10-17 downloaded from the CCDC.
;
_cell_angle_alpha 90.00
_cell_angle_beta 97.7270(10)
_cell_angle_gamma 90.00
_cell_formula_units_Z 4
_cell_length_a 13.0622(6)
_cell_length_b 16.6648(8)
_cell_length_c 14.2828(6)
_cell_measurement_reflns_used 9902
_cell_measurement_temperature 150(2)
_cell_measurement_theta_max 26.322
_cell_measurement_theta_min 2.330
_cell_volume 3080.8(2)
_computing_cell_refinement 'SAINT v8.37A (Bruker, 2015)'
_computing_data_reduction 'SAINT v8.37A (Bruker, 2015)'
_computing_molecular_graphics 'Olex2 (Dolomanov et al., 2009)'
_computing_publication_material 'Olex2 (Dolomanov et al., 2009)'
_computing_structure_refinement 'XL (Sheldrick, 2008)'
_computing_structure_solution 'XT (Sheldrick, 2015)'
_diffrn_ambient_temperature 150.0
_diffrn_measured_fraction_theta_full 0.999
_diffrn_measured_fraction_theta_max 0.999
_diffrn_measurement_device_type 'Bruker APEX-II CCD'
_diffrn_measurement_method '\f and \w scans'
_diffrn_radiation_monochromator graphite
_diffrn_radiation_type MoK\a
_diffrn_radiation_wavelength 0.71073
_diffrn_reflns_av_R_equivalents 0.0668
_diffrn_reflns_av_unetI/netI 0.0333
_diffrn_reflns_limit_h_max 16
_diffrn_reflns_limit_h_min -16
_diffrn_reflns_limit_k_max 20
_diffrn_reflns_limit_k_min -20
_diffrn_reflns_limit_l_max 16
_diffrn_reflns_limit_l_min -17
_diffrn_reflns_number 50449
_diffrn_reflns_theta_full 26.41
_diffrn_reflns_theta_max 26.41
_diffrn_reflns_theta_min 2.33
_diffrn_source 'fine-focus sealed tube'
_diffrn_standards_number 0
_exptl_absorpt_coefficient_mu 2.824
_exptl_absorpt_correction_T_max 0.7454
_exptl_absorpt_correction_T_min 0.6607
_exptl_absorpt_correction_type multi-scan
_exptl_absorpt_process_details
;
SADABS-2016/2 (Bruker,2016/2) was used for absorption correction.
wR2(int) was 0.0661 before and 0.0570 after correction.
The Ratio of minimum to maximum transmission is 0.8864.
The \l/2 correction factor is Not present.
;
_exptl_crystal_colour yellow
_exptl_crystal_density_diffrn 1.852
_exptl_crystal_density_method 'not measured'
_exptl_crystal_description block
_exptl_crystal_F_000 1684
_refine_diff_density_max 1.519
_refine_diff_density_min -0.731
_refine_diff_density_rms 0.113
_refine_ls_extinction_method none
_refine_ls_goodness_of_fit_ref 1.078
_refine_ls_hydrogen_treatment constr
_refine_ls_matrix_type full
_refine_ls_number_parameters 426
_refine_ls_number_reflns 6328
_refine_ls_number_restraints 0
_refine_ls_restrained_S_all 1.078
_refine_ls_R_factor_all 0.0457
_refine_ls_R_factor_gt 0.0284
_refine_ls_shift/su_max 0.003
_refine_ls_shift/su_mean 0.000
_refine_ls_structure_factor_coef Fsqd
_refine_ls_weighting_details 'calc w=1/[\s^2^(Fo^2^)+(0.0233P)^2^+4.2844P] where P=(Fo^2^+2Fc^2^)/3'
_refine_ls_weighting_scheme calc
_refine_ls_wR_factor_gt 0.0560
_refine_ls_wR_factor_ref 0.0619
_reflns_number_gt 5053
_reflns_number_total 6328
_reflns_threshold_expression >2sigma(I)
_cod_data_source_file c8dt03133a2.cif
_cod_data_source_block mo_1113_2_0m
_cod_depositor_comments 'Adding full bibliography for 7047809--7047819.cif.'
_cod_database_code 7047818
_olex2_refinement_description
;
1. Fixed Uiso
 At 1.2 times of:
  All C(H) groups
 At 1.5 times of:
  All C(H,H,H) groups
2.a Aromatic/amide H refined with riding coordinates:
 C1(H1), C2(H2), C8(H8), C16(H16), C29(H29), C3(H3), C25(H25), C26(H26),
 C9(H9), C10(H10), C15(H15), C6(H6), C19(H19), C5(H5)
2.b Idealised Me refined as rotating group:
 C13(H13A,H13B,H13C), C23(H23A,H23B,H23C)
;
_olex2_submission_special_instructions 'No special instructions were received'

loop_
_space_group_symop_id
_space_group_symop_operation_xyz
1 'x, y, z'
2 '-x, y+1/2, -z+1/2'
3 '-x, -y, -z'
4 'x, -y-1/2, z-1/2'

loop_
_atom_site_label
_atom_site_type_symbol
_atom_site_fract_x
_atom_site_fract_y
_atom_site_fract_z
_atom_site_U_iso_or_equiv
_atom_site_adp_type
_atom_site_occupancy
_atom_site_calc_flag
_atom_site_refinement_flags_posn
Dy1 Dy 0.289364(13) 0.573984(10) 0.719865(11) 0.01715(5) Uani 1 d .
Cl4 Cl 0.10445(8) 0.65167(6) 1.00263(7) 0.0301(2) Uani 1 d .
Cl2 Cl 0.28506(8) 0.39429(6) 0.43198(7) 0.0324(2) Uani 1 d .
Cl3 Cl 0.16276(8) 0.35029(6) 1.13631(6) 0.0324(2) Uani 1 d .
Cl1 Cl -0.03698(8) 0.56205(7) 0.25899(7) 0.0382(3) Uani 1 d .
O1 O 0.25618(19) 0.49205(14) 0.59869(16) 0.0212(5) Uani 1 d .
O2 O 0.21346(19) 0.59343(14) 0.84666(16) 0.0219(6) Uani 1 d .
O4 O 0.46684(19) 0.51694(15) 0.71881(17) 0.0244(6) Uani 1 d .
N1 N 0.3718(2) 0.64696(17) 0.59384(19) 0.0202(6) Uani 1 d .
N3 N 0.1179(2) 0.61119(17) 0.6086(2) 0.0192(6) Uani 1 d .
O5 O 0.6049(2) 0.57787(18) 0.7873(2) 0.0394(7) Uani 1 d .
N4 N 0.2863(2) 0.44469(16) 0.82373(19) 0.0177(6) Uani 1 d .
O3 O 0.4508(2) 0.61931(16) 0.80779(18) 0.0300(6) Uani 1 d .
N2 N 0.2899(2) 0.72560(17) 0.73242(19) 0.0182(6) Uani 1 d .
C11 C 0.3328(3) 0.7700(2) 0.6678(2) 0.0177(7) Uani 1 d .
N5 N 0.5112(2) 0.57118(19) 0.7718(2) 0.0236(7) Uani 1 d .
C12 C 0.3772(3) 0.7284(2) 0.5947(2) 0.0188(7) Uani 1 d .
C14 C 0.0444(3) 0.6655(2) 0.6149(3) 0.0216(8) Uani 1 d .
C7 C 0.3381(3) 0.8549(2) 0.6718(2) 0.0222(8) Uani 1 d .
C22 C 0.1175(3) 0.5717(2) 0.5233(2) 0.0178(7) Uani 1 d .
C1 C 0.4170(3) 0.6068(2) 0.5292(2) 0.0239(8) Uani 1 d .
H1 H 0.4141 0.5499 0.5287 0.029 Uiso 1 calc R
C17 C 0.0454(3) 0.5893(2) 0.4426(2) 0.0199(8) Uani 1 d .
C2 C 0.4684(3) 0.6458(2) 0.4622(2) 0.0243(8) Uani 1 d .
H2 H 0.5000 0.6156 0.4174 0.029 Uiso 1 calc R
C8 C 0.2989(3) 0.8939(2) 0.7466(3) 0.0251(8) Uani 1 d .
H8 H 0.3007 0.9507 0.7513 0.030 Uiso 1 calc R
C13 C 0.0349(3) 0.7039(2) 0.7087(3) 0.0296(9) Uani 1 d .
H13A H 0.0744 0.6727 0.7594 0.044 Uiso 1 calc GR
H13B H -0.0380 0.7052 0.7184 0.044 Uiso 1 calc GR
H13C H 0.0619 0.7588 0.7095 0.044 Uiso 1 calc GR
C4 C 0.4260(3) 0.7721(2) 0.5283(2) 0.0225(8) Uani 1 d .
C32 C 0.2401(3) 0.4597(2) 0.9032(2) 0.0175(7) Uani 1 d .
C16 C -0.0271(3) 0.6503(2) 0.4511(3) 0.0269(9) Uani 1 d .
H16 H -0.0755 0.6654 0.3983 0.032 Uiso 1 calc R
C29 C 0.1399(3) 0.4973(2) 1.0582(2) 0.0234(8) Uani 1 d .
H29 H 0.1050 0.5105 1.1104 0.028 Uiso 1 calc R
C3 C 0.4727(3) 0.7272(2) 0.4620(3) 0.0274(9) Uani 1 d .
H3 H 0.5074 0.7541 0.4169 0.033 Uiso 1 calc R
C20 C 0.1931(3) 0.4686(2) 0.4373(2) 0.0208(8) Uani 1 d .
C30 C 0.1521(3) 0.5555(2) 0.9896(2) 0.0217(8) Uani 1 d .
C25 C 0.3119(3) 0.3089(2) 0.8778(3) 0.0256(8) Uani 1 d .
H25 H 0.3369 0.2567 0.8669 0.031 Uiso 1 calc R
C26 C 0.2689(3) 0.3237(2) 0.9574(3) 0.0238(8) Uani 1 d .
H26 H 0.2656 0.2823 1.0027 0.029 Uiso 1 calc R
C9 C 0.2583(3) 0.8488(2) 0.8122(3) 0.0249(8) Uani 1 d .
H9 H 0.2316 0.8740 0.8635 0.030 Uiso 1 calc R
C21 C 0.1928(3) 0.5090(2) 0.5222(2) 0.0179(7) Uani 1 d .
C10 C 0.2561(3) 0.7649(2) 0.8034(3) 0.0228(8) Uani 1 d .
H10 H 0.2290 0.7345 0.8507 0.027 Uiso 1 calc R
C31 C 0.2012(3) 0.5396(2) 0.9118(2) 0.0174(7) Uani 1 d .
C15 C -0.0270(3) 0.6873(2) 0.5358(3) 0.0262(8) Uani 1 d .
H15 H -0.0759 0.7285 0.5419 0.031 Uiso 1 calc R
C27 C 0.2295(3) 0.4001(2) 0.9727(2) 0.0204(8) Uani 1 d .
C24 C 0.3200(3) 0.3704(2) 0.8107(2) 0.0214(8) Uani 1 d .
C6 C 0.3851(3) 0.8969(2) 0.5999(3) 0.0257(8) Uani 1 d .
H6 H 0.3860 0.9539 0.6001 0.031 Uiso 1 calc R
C28 C 0.1779(3) 0.4221(2) 1.0501(2) 0.0226(8) Uani 1 d .
C19 C 0.1222(3) 0.4843(2) 0.3568(2) 0.0249(8) Uani 1 d .
H19 H 0.1243 0.4542 0.3006 0.030 Uiso 1 calc R
C5 C 0.4273(3) 0.8573(2) 0.5330(3) 0.0279(9) Uani 1 d .
H5 H 0.4589 0.8868 0.4877 0.033 Uiso 1 calc R
C18 C 0.0502(3) 0.5431(2) 0.3596(3) 0.0237(8) Uani 1 d .
C23 C 0.3676(3) 0.3502(2) 0.7241(3) 0.0266(9) Uani 1 d .
H23A H 0.3360 0.3832 0.6712 0.040 Uiso 1 calc GR
H23B H 0.3558 0.2933 0.7087 0.040 Uiso 1 calc GR
H23C H 0.4420 0.3608 0.7356 0.040 Uiso 1 calc GR

loop_
_atom_site_aniso_label
_atom_site_aniso_U_11
_atom_site_aniso_U_22
_atom_site_aniso_U_33
_atom_site_aniso_U_23
_atom_site_aniso_U_13
_atom_site_aniso_U_12
Dy1 0.01990(9) 0.01649(8) 0.01555(8) 0.00016(7) 0.00412(6) 0.00239(8)
Cl4 0.0346(6) 0.0287(5) 0.0288(5) -0.0033(4) 0.0107(4) 0.0080(4)
Cl2 0.0411(6) 0.0253(5) 0.0307(5) -0.0073(4) 0.0049(4) 0.0086(4)
Cl3 0.0387(6) 0.0361(6) 0.0240(5) 0.0071(4) 0.0095(4) -0.0087(5)
Cl1 0.0333(6) 0.0481(7) 0.0288(5) 0.0009(4) -0.0119(4) -0.0028(5)
O1 0.0267(14) 0.0179(13) 0.0182(12) 0.0006(10) 0.0004(11) 0.0042(11)
O2 0.0264(14) 0.0201(13) 0.0206(12) 0.0024(10) 0.0087(11) 0.0031(10)
O4 0.0250(15) 0.0212(13) 0.0271(14) -0.0028(11) 0.0034(11) 0.0013(11)
N1 0.0240(17) 0.0214(16) 0.0155(14) 0.0024(12) 0.0044(12) 0.0036(13)
N3 0.0178(16) 0.0155(15) 0.0251(16) 0.0033(12) 0.0062(12) -0.0005(12)
O5 0.0186(15) 0.0373(17) 0.061(2) -0.0073(15) 0.0004(13) 0.0019(13)
N4 0.0142(15) 0.0187(16) 0.0197(15) -0.0021(11) 0.0007(12) 0.0007(12)
O3 0.0258(15) 0.0348(16) 0.0281(14) -0.0098(12) -0.0007(12) 0.0063(12)
N2 0.0180(15) 0.0188(15) 0.0182(15) -0.0001(12) 0.0038(12) 0.0032(13)
C11 0.0135(17) 0.0184(18) 0.0199(17) 0.0026(14) -0.0028(14) 0.0030(14)
N5 0.0224(17) 0.0221(16) 0.0265(16) 0.0059(14) 0.0040(13) 0.0033(15)
C12 0.0140(17) 0.0240(19) 0.0177(17) 0.0043(14) -0.0001(14) 0.0041(15)
C14 0.0196(19) 0.0157(18) 0.031(2) 0.0032(15) 0.0088(15) -0.0033(15)
C7 0.0188(19) 0.023(2) 0.0230(19) 0.0024(15) -0.0038(15) 0.0030(15)
C22 0.0194(18) 0.0138(16) 0.0208(17) 0.0000(14) 0.0053(14) -0.0074(15)
C1 0.024(2) 0.029(2) 0.0196(18) 0.0015(15) 0.0041(15) 0.0048(16)
C17 0.0159(18) 0.020(2) 0.0238(18) 0.0056(14) 0.0017(14) -0.0070(14)
C2 0.022(2) 0.031(2) 0.0201(18) 0.0014(15) 0.0042(15) 0.0078(17)
C8 0.024(2) 0.0162(18) 0.033(2) -0.0025(15) -0.0016(17) -0.0013(16)
C13 0.023(2) 0.027(2) 0.041(2) -0.0027(17) 0.0122(17) 0.0034(17)
C4 0.0195(19) 0.027(2) 0.0209(18) 0.0052(15) 0.0015(15) 0.0017(16)
C32 0.0143(17) 0.0216(18) 0.0154(16) -0.0007(14) -0.0025(13) -0.0037(14)
C16 0.0180(19) 0.026(2) 0.035(2) 0.0068(17) -0.0020(16) -0.0036(16)
C29 0.0195(19) 0.035(2) 0.0176(18) -0.0012(15) 0.0079(15) -0.0069(16)
C3 0.022(2) 0.040(2) 0.0210(19) 0.0079(17) 0.0047(16) -0.0009(18)
C20 0.023(2) 0.0139(18) 0.0251(19) -0.0010(14) 0.0031(15) -0.0012(15)
C30 0.0170(18) 0.026(2) 0.0221(18) -0.0035(14) 0.0021(15) -0.0004(15)
C25 0.024(2) 0.0193(19) 0.033(2) 0.0020(16) 0.0037(17) 0.0010(16)
C26 0.021(2) 0.0214(19) 0.029(2) 0.0087(15) 0.0033(16) -0.0011(15)
C9 0.023(2) 0.025(2) 0.028(2) -0.0074(16) 0.0064(16) 0.0011(16)
C21 0.0191(19) 0.0133(17) 0.0211(18) 0.0018(13) 0.0021(15) -0.0038(14)
C10 0.022(2) 0.024(2) 0.0235(19) -0.0008(15) 0.0059(15) -0.0007(16)
C31 0.0161(18) 0.0205(17) 0.0156(16) -0.0007(14) 0.0018(14) -0.0015(15)
C15 0.0158(19) 0.022(2) 0.041(2) 0.0072(17) 0.0030(16) 0.0026(15)
C27 0.0135(18) 0.0224(19) 0.0246(18) 0.0015(14) 0.0001(14) -0.0043(14)
C24 0.0181(19) 0.0213(19) 0.0246(19) -0.0036(15) 0.0015(15) -0.0031(15)
C6 0.026(2) 0.0189(18) 0.030(2) 0.0058(15) -0.0020(17) -0.0027(16)
C28 0.0195(18) 0.029(2) 0.0201(17) 0.0037(16) 0.0044(14) -0.0065(17)
C19 0.034(2) 0.0216(19) 0.0180(18) -0.0022(14) 0.0008(16) -0.0129(17)
C5 0.029(2) 0.031(2) 0.0235(19) 0.0078(16) 0.0038(17) -0.0053(17)
C18 0.021(2) 0.0247(19) 0.0230(19) 0.0033(15) -0.0044(15) -0.0065(16)
C23 0.033(2) 0.0204(19) 0.028(2) 0.0007(15) 0.0107(17) 0.0046(17)

loop_
_atom_type_symbol
_atom_type_description
_atom_type_scat_dispersion_real
_atom_type_scat_dispersion_imag
_atom_type_scat_source
C C 0.0033 0.0016 'International Tables Vol C Tables 4.2.6.8 and 6.1.1.4'
H H 0.0000 0.0000 'International Tables Vol C Tables 4.2.6.8 and 6.1.1.4'
Cl Cl 0.1484 0.1585 'International Tables Vol C Tables 4.2.6.8 and 6.1.1.4'
Dy Dy -0.1892 4.4098 'International Tables Vol C Tables 4.2.6.8 and 6.1.1.4'
N N 0.0061 0.0033 'International Tables Vol C Tables 4.2.6.8 and 6.1.1.4'
O O 0.0106 0.0060 'International Tables Vol C Tables 4.2.6.8 and 6.1.1.4'

loop_
_geom_angle_atom_site_label_1
_geom_angle_atom_site_label_2
_geom_angle_atom_site_label_3
_geom_angle
O1 Dy1 O2 132.45(9)
O1 Dy1 O4 81.06(8)
O1 Dy1 N1 78.25(9)
O1 Dy1 N3 67.12(9)
O1 Dy1 N4 85.33(9)
O1 Dy1 O3 131.74(9)
O1 Dy1 N2 132.28(9)
O1 Dy1 N5 106.03(9)
O2 Dy1 O4 125.42(8)
O2 Dy1 N1 142.75(9)
O2 Dy1 N3 91.20(9)
O2 Dy1 N4 67.20(9)
O2 Dy1 O3 89.12(9)
O2 Dy1 N2 78.01(9)
O2 Dy1 N5 109.73(9)
O4 Dy1 N1 72.29(9)
O4 Dy1 N3 142.73(8)
O4 Dy1 N4 77.06(8)
O4 Dy1 N2 112.63(9)
O4 Dy1 N5 25.91(8)
N1 Dy1 N3 82.33(9)
N1 Dy1 N4 147.02(9)
N1 Dy1 N2 64.74(9)
N1 Dy1 N5 71.51(9)
N3 Dy1 N5 153.85(8)
N4 Dy1 N3 117.24(9)
N4 Dy1 N5 86.14(8)
O3 Dy1 O4 51.75(8)
O3 Dy1 N1 78.18(9)
O3 Dy1 N3 147.86(9)
O3 Dy1 N4 92.38(9)
O3 Dy1 N2 70.04(9)
O3 Dy1 N5 25.99(8)
N2 Dy1 N3 78.61(9)
N2 Dy1 N4 141.31(8)
N2 Dy1 N5 90.27(9)
C21 O1 Dy1 123.9(2)
C31 O2 Dy1 126.2(2)
N5 O4 Dy1 94.30(19)
C12 N1 Dy1 120.0(2)
C1 N1 Dy1 121.3(2)
C1 N1 C12 118.5(3)
C14 N3 Dy1 132.9(2)
C14 N3 C22 117.7(3)
C22 N3 Dy1 108.7(2)
C32 N4 Dy1 111.0(2)
C24 N4 Dy1 130.8(2)
C24 N4 C32 118.2(3)
N5 O3 Dy1 97.87(19)
C11 N2 Dy1 119.4(2)
C10 N2 Dy1 123.1(2)
C10 N2 C11 117.3(3)
N2 C11 C12 118.3(3)
N2 C11 C7 122.5(3)
C7 C11 C12 119.2(3)
O4 N5 Dy1 59.79(16)
O4 N5 O3 115.4(3)
O5 N5 Dy1 172.5(2)
O5 N5 O4 122.7(3)
O5 N5 O3 121.9(3)
O3 N5 Dy1 56.14(16)
N1 C12 C11 117.5(3)
N1 C12 C4 122.4(3)
C4 C12 C11 120.0(3)
N3 C14 C13 119.7(3)
N3 C14 C15 121.7(3)
C15 C14 C13 118.6(3)
C11 C7 C6 118.5(3)
C8 C7 C11 118.2(3)
C8 C7 C6 123.3(3)
N3 C22 C17 122.8(3)
N3 C22 C21 115.7(3)
C17 C22 C21 121.4(3)
N1 C1 C2 122.4(4)
C22 C17 C18 117.9(3)
C16 C17 C22 117.4(3)
C16 C17 C18 124.7(3)
C3 C2 C1 119.2(4)
C9 C8 C7 118.9(3)
C12 C4 C5 119.1(3)
C3 C4 C12 116.9(3)
C3 C4 C5 124.0(3)
N4 C32 C31 116.0(3)
N4 C32 C27 122.8(3)
C27 C32 C31 121.2(3)
C15 C16 C17 119.1(3)
C28 C29 C30 120.0(3)
C2 C3 C4 120.6(3)
C21 C20 Cl2 117.9(3)
C21 C20 C19 123.2(3)
C19 C20 Cl2 118.9(3)
C29 C30 Cl4 119.1(3)
C31 C30 Cl4 118.3(3)
C31 C30 C29 122.6(3)
C26 C25 C24 120.9(3)
C25 C26 C27 119.8(3)
C8 C9 C10 119.5(3)
O1 C21 C22 120.3(3)
O1 C21 C20 123.2(3)
C20 C21 C22 116.5(3)
N2 C10 C9 123.6(3)
O2 C31 C32 119.5(3)
O2 C31 C30 123.5(3)
C30 C31 C32 117.0(3)
C16 C15 C14 121.2(4)
C26 C27 C32 116.9(3)
C26 C27 C28 125.4(3)
C28 C27 C32 117.7(3)
N4 C24 C25 121.3(3)
N4 C24 C23 120.4(3)
C25 C24 C23 118.3(3)
C5 C6 C7 121.5(4)
C29 C28 Cl3 119.6(3)
C29 C28 C27 121.5(3)
C27 C28 Cl3 118.9(3)
C18 C19 C20 119.5(3)
C6 C5 C4 121.5(4)
C17 C18 Cl1 119.6(3)
C19 C18 Cl1 119.0(3)
C19 C18 C17 121.5(3)

loop_
_geom_bond_atom_site_label_1
_geom_bond_atom_site_label_2
_geom_bond_distance
Dy1 O1 2.201(2)
Dy1 O2 2.202(2)
Dy1 O4 2.508(3)
Dy1 N1 2.530(3)
Dy1 N3 2.640(3)
Dy1 N4 2.619(3)
Dy1 O3 2.426(3)
Dy1 N2 2.533(3)
Dy1 N5 2.894(3)
Cl4 C30 1.739(4)
Cl2 C20 1.734(4)
Cl3 C28 1.748(4)
Cl1 C18 1.738(4)
O1 C21 1.310(4)
O2 C31 1.317(4)
O4 N5 1.268(4)
N1 C12 1.358(4)
N1 C1 1.340(4)
N3 C14 1.331(4)
N3 C22 1.384(4)
O5 N5 1.219(4)
N4 C32 1.377(4)
N4 C24 1.336(4)
O3 N5 1.280(4)
N2 C11 1.360(4)
N2 C10 1.331(4)
C11 C12 1.439(5)
C11 C7 1.417(5)
C12 C4 1.414(5)
C14 C13 1.505(5)
C14 C15 1.413(5)
C7 C8 1.404(5)
C7 C6 1.446(5)
C22 C17 1.418(5)
C22 C21 1.437(5)
C1 C2 1.400(5)
C17 C16 1.405(5)
C17 C18 1.422(5)
C2 C3 1.359(5)
C8 C9 1.363(5)
C4 C3 1.407(5)
C4 C5 1.421(5)
C32 C31 1.436(5)
C32 C27 1.425(5)
C16 C15 1.358(5)
C29 C30 1.403(5)
C29 C28 1.358(5)
C20 C21 1.387(5)
C20 C19 1.401(5)
C30 C31 1.381(5)
C25 C26 1.356(5)
C25 C24 1.416(5)
C26 C27 1.403(5)
C9 C10 1.403(5)
C27 C28 1.417(5)
C24 C23 1.495(5)
C6 C5 1.340(5)
C19 C18 1.363(5)
